data_4101883
loop_
_publ_author_name
'Sylvain Duval'
'S\'ebastien Floquet'
'Corine Simonnet-J\'egat'
'J\'er\^ome Marrot'
'Rosa Ngo Biboum'
'Bineta Keita'
'Louis Nadjo'
'Mohamed Haouas'
'Francis Taulelle'
'Emmanuel Cadot'

_publ_contact_author
;
      Pr E. Cadot
      Institut Lavoisier de Versailles, UMR CNRS 8180
      Universit\'e de Versailles 
      45 Avenue des Etats Unis
      78035 Versailles
      France
;
_publ_contact_author_email emmanuel.cadot@chimie.uvsq.fr
_publ_contact_author_fax '(33) 01 39 25 43 81'
_publ_contact_author_phone '(33) 01 39 25 43 73'
_publ_section_title
;
 Capture of the [Mo~3~S~4~]^4+^ Cluster within a {Mo~18~} Macrocycle
 Yielding a Supramolecular Assembly Stabilized by a Dynamic H-Bond Network
;
_journal_name_full 'Journal of the American Chemical Society'
_journal_page_first 2069
_journal_page_last 2077
_journal_paper_doi 10.1021/ja909762p
_journal_volume 132
_journal_year 2010
_chemical_formula_moiety 'C24 H56 K2 Mo4 N4 Na2 O42 S4'
_chemical_formula_sum 'C24 H56 K2 Mo4 N4 Na2 O42 S4'
_chemical_formula_weight 1708.91
_chemical_name_systematic
;
 ?
;
_space_group_IT_number 130
_symmetry_cell_setting tetragonal
_symmetry_space_group_name_Hall '-P 4a 2ac'
_symmetry_space_group_name_H-M 'P 4/n c c :2'
_atom_sites_solution_hydrogens geom
_atom_sites_solution_primary direct
_atom_sites_solution_secondary difmap
_audit_creation_method SHELXL-97
_cell_angle_alpha 90.00
_cell_angle_beta 90.00
_cell_angle_gamma 90.00
_cell_formula_units_Z 8
_cell_length_a 20.4851(12)
_cell_length_b 20.4851(12)
_cell_length_c 29.203(2)
_cell_measurement_temperature 293(2)
_cell_measurement_theta_max 30.98
_cell_measurement_theta_min 1.41
_cell_volume 12254.7(13)
_computing_cell_refinement SMART
_computing_data_collection SMART
_computing_data_reduction 'BRUKER SAINT'
_computing_molecular_graphics Diamond
_computing_publication_material 'BRUKER SHELXTL'
_computing_structure_refinement 'SHELXL-97 (Sheldrick, 1997)'
_computing_structure_solution 'SHELXS-97 (Sheldrick, 1990)'
_diffrn_ambient_temperature 293(2)
_diffrn_measured_fraction_theta_full 0.991
_diffrn_measured_fraction_theta_max 0.991
_diffrn_radiation_monochromator graphite
_diffrn_radiation_source 'fine-focus sealed tube'
_diffrn_radiation_type MoK\a
_diffrn_radiation_wavelength 0.71073
_diffrn_reflns_av_R_equivalents 0.0788
_diffrn_reflns_av_sigmaI/netI 0.0487
_diffrn_reflns_limit_h_max 25
_diffrn_reflns_limit_h_min -29
_diffrn_reflns_limit_k_max 28
_diffrn_reflns_limit_k_min -26
_diffrn_reflns_limit_l_max 41
_diffrn_reflns_limit_l_min -40
_diffrn_reflns_number 91285
_diffrn_reflns_theta_full 30.38
_diffrn_reflns_theta_max 30.38
_diffrn_reflns_theta_min 1.41
_exptl_absorpt_coefficient_mu 1.189
_exptl_absorpt_correction_T_max 0.8903
_exptl_absorpt_correction_T_min 0.6477
_exptl_absorpt_correction_type multi-scan
_exptl_absorpt_process_details 'SADABS (Sheldrick,V2.10)'
_exptl_crystal_colour orange
_exptl_crystal_density_diffrn 1.853
_exptl_crystal_density_method 'not measured'
_exptl_crystal_description parallelepiped
_exptl_crystal_F_000 6848
_exptl_crystal_size_max 0.40
_exptl_crystal_size_mid 0.20
_exptl_crystal_size_min 0.10
_refine_diff_density_max 1.930
_refine_diff_density_min -0.767
_refine_diff_density_rms 0.266
_refine_ls_extinction_coef 0.00027(5)
_refine_ls_extinction_expression Fc^*^=kFc[1+0.001xFc^2^\l^3^/sin(2\q)]^-1/4^
_refine_ls_extinction_method SHELXL
_refine_ls_goodness_of_fit_ref 1.099
_refine_ls_hydrogen_treatment geom
_refine_ls_matrix_type full
_refine_ls_number_parameters 304
_refine_ls_number_reflns 9178
_refine_ls_number_restraints 0
_refine_ls_restrained_S_all 1.099
_refine_ls_R_factor_all 0.1200
_refine_ls_R_factor_gt 0.0691
_refine_ls_shift/su_max 0.000
_refine_ls_shift/su_mean 0.000
_refine_ls_structure_factor_coef Fsqd
_refine_ls_weighting_details 'calc w=1/[\s^2^(Fo^2^)+(0.1267P)^2^+53.5034P] where P=(Fo^2^+2Fc^2^)/3'
_refine_ls_weighting_scheme calc
_refine_ls_wR_factor_gt 0.2074
_refine_ls_wR_factor_ref 0.2486
_reflns_number_gt 5677
_reflns_number_total 9178
_reflns_threshold_expression >2\s(I)
_cod_data_source_file ja909762p_si_002.cif
_cod_data_source_block 3
_cod_original_cell_volume 12254.6(14)
_cod_original_sg_symbol_Hall '-P 4/a 2ac  '
_cod_original_sg_symbol_H-M 'P 4/n c c '
_cod_database_code 4101883

loop_
_symmetry_equiv_pos_as_xyz
'x, y, z'
'-x+1/2, -y+1/2, z'
'-y+1/2, x, z'
'y, -x+1/2, z'
'-x, y+1/2, -z+1/2'
'x+1/2, -y, -z+1/2'
'y+1/2, x+1/2, -z+1/2'
'-y, -x, -z+1/2'
'-x, -y, -z'
'x-1/2, y-1/2, -z'
'y-1/2, -x, -z'
'-y, x-1/2, -z'
'x, -y-1/2, z-1/2'
'-x-1/2, y, z-1/2'
'-y-1/2, -x-1/2, z-1/2'
'y, x, z-1/2'

loop_
_atom_site_label
_atom_site_type_symbol
_atom_site_fract_x
_atom_site_fract_y
_atom_site_fract_z
_atom_site_U_iso_or_equiv
_atom_site_adp_type
_atom_site_occupancy
_atom_site_symmetry_multiplicity
_atom_site_calc_flag
_atom_site_refinement_flags
_atom_site_disorder_assembly
_atom_site_disorder_group
Mo1 Mo 0.02590(3) 0.43386(3) 0.134598(17) 0.02950(17) Uani 1 1 d . . .
Mo2 Mo -0.04867(3) 0.54741(3) 0.118308(17) 0.03037(17) Uani 1 1 d . . .
S1 S 0.00725(10) 0.52189(9) 0.18416(5) 0.0414(4) Uani 1 1 d . . .
S2 S -0.00811(10) 0.47343(9) 0.06484(5) 0.0407(4) Uani 1 1 d . . .
K1 K -0.2500 0.7500 0.18989(9) 0.0306(5) Uani 1 4 d S . .
K2 K 0.2500 0.2500 0.05859(9) 0.0287(5) Uani 1 4 d S . .
N2 N -0.0968(2) 0.6084(2) 0.05959(16) 0.0281(10) Uani 1 1 d . . .
O12 O 0.1237(2) 0.4715(3) 0.12648(16) 0.0409(11) Uani 1 1 d . . .
N1 N 0.0953(2) 0.3845(2) 0.18861(16) 0.0268(10) Uani 1 1 d . . .
O11 O 0.0682(2) 0.3559(2) 0.09626(15) 0.0413(11) Uani 1 1 d . . .
O21 O 0.0253(3) 0.6125(3) 0.09267(19) 0.0501(13) Uani 1 1 d . . .
O22 O -0.0705(3) 0.6389(3) 0.15029(16) 0.0485(13) Uani 1 1 d . . .
C21 C -0.1366(3) 0.6569(3) 0.0845(2) 0.0325(13) Uani 1 1 d . . .
H21A H -0.1797 0.6386 0.0898 0.039 Uiso 1 1 calc R . .
H21B H -0.1419 0.6952 0.0653 0.039 Uiso 1 1 calc R . .
C22 C -0.1384(4) 0.5667(3) 0.0298(2) 0.0382(15) Uani 1 1 d . . .
H22A H -0.1687 0.5428 0.0490 0.046 Uiso 1 1 calc R . .
H22B H -0.1107 0.5351 0.0145 0.046 Uiso 1 1 calc R . .
C24 C -0.0459(4) 0.6414(4) 0.0321(2) 0.0442(17) Uani 1 1 d . . .
H24A H -0.0611 0.6847 0.0239 0.053 Uiso 1 1 calc R . .
H24B H -0.0392 0.6171 0.0039 0.053 Uiso 1 1 calc R . .
C10 C 0.1294(3) 0.3309(3) 0.1642(2) 0.0368(15) Uani 1 1 d . . .
H10A H 0.1257 0.2916 0.1825 0.044 Uiso 1 1 calc R . .
H10B H 0.1754 0.3418 0.1623 0.044 Uiso 1 1 calc R . .
C11 C 0.0578(3) 0.3596(4) 0.2276(2) 0.0379(15) Uani 1 1 d . . .
H11A H 0.0229 0.3322 0.2160 0.045 Uiso 1 1 calc R . .
H11B H 0.0378 0.3962 0.2432 0.045 Uiso 1 1 calc R . .
C12 C 0.1425(4) 0.4350(3) 0.2025(2) 0.0393(15) Uani 1 1 d . . .
H12A H 0.1804 0.4146 0.2165 0.047 Uiso 1 1 calc R . .
H12B H 0.1228 0.4639 0.2249 0.047 Uiso 1 1 calc R . .
O20 O -0.1243(3) 0.5177(3) 0.12662(16) 0.0444(12) Uani 1 1 d . . .
O10 O -0.0341(2) 0.3833(3) 0.15200(18) 0.0439(12) Uani 1 1 d . . .
C23 C -0.1768(3) 0.6033(3) -0.0060(2) 0.0364(14) Uani 1 1 d . . .
C13 C 0.0967(3) 0.3207(3) 0.2621(2) 0.0367(14) Uani 1 1 d . . .
C14 C 0.1633(4) 0.4735(3) 0.1608(3) 0.0456(17) Uani 1 1 d . . .
C15 C 0.1053(3) 0.3160(3) 0.11695(19) 0.0276(12) Uani 1 1 d . . .
C25 C 0.0177(4) 0.6471(5) 0.0570(3) 0.064(3) Uani 1 1 d . . .
O13 O 0.1262(2) 0.2647(2) 0.09932(15) 0.0377(10) Uani 1 1 d . . .
O23 O -0.1770(3) 0.6621(2) -0.01077(16) 0.0461(12) Uani 1 1 d . . .
O14 O 0.1555(3) 0.3194(3) 0.26391(17) 0.0485(13) Uani 1 1 d . . .
O24 O -0.2111(3) 0.5632(2) -0.03203(17) 0.0479(13) Uani 1 1 d . . .
O15 O 0.0585(3) 0.2884(3) 0.28994(18) 0.0540(14) Uani 1 1 d . . .
C20 C -0.1083(3) 0.6778(3) 0.1299(2) 0.0346(14) Uani 1 1 d . . .
O16 O 0.2152(3) 0.5045(3) 0.1612(3) 0.076(2) Uani 1 1 d . . .
O25 O 0.0589(4) 0.6822(7) 0.0409(4) 0.169(6) Uani 1 1 d . . .
O26 O -0.1250(2) 0.7312(2) 0.14508(15) 0.0400(11) Uani 1 1 d . . .
OW1 O 0.1636(4) 0.5722(4) 0.0708(3) 0.078(2) Uiso 1 1 d . . .
OW2 O 0.0647(7) 0.7029(7) -0.0636(5) 0.163(5) Uiso 1 1 d . . .

loop_
_atom_site_aniso_label
_atom_site_aniso_U_11
_atom_site_aniso_U_22
_atom_site_aniso_U_33
_atom_site_aniso_U_23
_atom_site_aniso_U_13
_atom_site_aniso_U_12
Mo1 0.0360(3) 0.0315(3) 0.0210(3) -0.00002(19) -0.00277(19) 0.0109(2)
Mo2 0.0390(3) 0.0314(3) 0.0207(3) -0.00072(19) -0.0029(2) 0.0126(2)
S1 0.0578(11) 0.0435(9) 0.0228(7) -0.0042(6) -0.0076(7) 0.0236(8)
S2 0.0584(11) 0.0428(9) 0.0207(7) -0.0028(6) -0.0045(6) 0.0225(8)
K1 0.0310(8) 0.0310(8) 0.0298(12) 0.000 0.000 0.000
K2 0.0286(7) 0.0286(7) 0.0287(12) 0.000 0.000 0.000
N2 0.034(3) 0.029(2) 0.021(2) -0.0041(18) -0.0008(19) 0.009(2)
O12 0.038(3) 0.045(3) 0.039(3) 0.005(2) 0.006(2) 0.004(2)
N1 0.031(2) 0.027(2) 0.022(2) -0.0017(18) -0.0024(18) 0.007(2)
O11 0.054(3) 0.040(3) 0.029(2) -0.0065(19) -0.008(2) 0.019(2)
O21 0.041(3) 0.054(3) 0.055(3) 0.011(3) -0.008(2) 0.001(2)
O22 0.066(3) 0.047(3) 0.031(2) -0.011(2) -0.015(2) 0.028(3)
C21 0.040(3) 0.032(3) 0.026(3) -0.007(2) -0.005(2) 0.013(3)
C22 0.052(4) 0.028(3) 0.035(3) -0.004(2) -0.016(3) 0.011(3)
C24 0.042(4) 0.059(5) 0.031(3) 0.009(3) 0.007(3) 0.009(3)
C10 0.044(4) 0.035(3) 0.031(3) -0.010(3) -0.008(3) 0.019(3)
C11 0.037(3) 0.052(4) 0.025(3) 0.009(3) -0.001(2) 0.007(3)
C12 0.046(4) 0.032(3) 0.040(4) -0.006(3) -0.014(3) 0.003(3)
O20 0.045(3) 0.052(3) 0.036(3) 0.007(2) 0.002(2) 0.008(2)
O10 0.044(3) 0.042(3) 0.045(3) 0.007(2) -0.001(2) 0.004(2)
C23 0.041(4) 0.045(4) 0.023(3) 0.000(3) -0.006(2) 0.009(3)
C13 0.045(4) 0.038(3) 0.027(3) 0.004(2) -0.004(3) 0.006(3)
C14 0.047(4) 0.034(4) 0.056(4) 0.005(3) -0.006(3) -0.001(3)
C15 0.031(3) 0.026(3) 0.026(3) -0.003(2) -0.001(2) 0.005(2)
C25 0.047(5) 0.083(7) 0.063(5) 0.035(5) -0.006(4) -0.007(4)
O13 0.047(3) 0.035(2) 0.031(2) -0.0082(18) -0.002(2) 0.010(2)
O23 0.059(3) 0.038(3) 0.041(3) 0.003(2) -0.020(2) 0.007(2)
O14 0.046(3) 0.056(3) 0.043(3) 0.014(2) -0.007(2) 0.008(2)
O24 0.065(3) 0.040(3) 0.039(3) 0.001(2) -0.024(2) -0.010(2)
O15 0.056(3) 0.068(4) 0.038(3) 0.015(3) -0.001(2) -0.003(3)
C20 0.042(4) 0.037(3) 0.025(3) -0.003(2) -0.004(2) 0.009(3)
O16 0.063(4) 0.073(4) 0.092(5) 0.020(4) -0.011(4) -0.024(4)
O25 0.079(6) 0.244(14) 0.182(11) 0.155(10) -0.049(6) -0.086(7)
O26 0.053(3) 0.034(2) 0.033(2) -0.0085(19) -0.005(2) 0.013(2)

loop_
_atom_type_symbol
_atom_type_description
_atom_type_scat_dispersion_real
_atom_type_scat_dispersion_imag
_atom_type_scat_source
C C 0.0033 0.0016 'International Tables Vol C Tables 4.2.6.8 and 6.1.1.4'
N N 0.0061 0.0033 'International Tables Vol C Tables 4.2.6.8 and 6.1.1.4'
O O 0.0106 0.0060 'International Tables Vol C Tables 4.2.6.8 and 6.1.1.4'
S S 0.1246 0.1234 'International Tables Vol C Tables 4.2.6.8 and 6.1.1.4'
K K 0.2009 0.2494 'International Tables Vol C Tables 4.2.6.8 and 6.1.1.4'
Mo Mo -1.6832 0.6857 'International Tables Vol C Tables 4.2.6.8 and 6.1.1.4'
H H 0.0000 0.0000 'International Tables Vol C Tables 4.2.6.8 and 6.1.1.4'
Na Na 0.0362 0.0249 'International Tables Vol C Tables 4.2.6.8 and 6.1.1.4'

loop_
_geom_angle_atom_site_label_1
_geom_angle_atom_site_label_2
_geom_angle_atom_site_label_3
_geom_angle
_geom_angle_site_symmetry_1
_geom_angle_site_symmetry_3
_geom_angle_publ_flag
O10 Mo1 O11 89.6(2) . . ?
O10 Mo1 O12 158.2(2) . . ?
O11 Mo1 O12 80.4(2) . . ?
O10 Mo1 S2 105.24(18) . . ?
O11 Mo1 S2 85.52(13) . . ?
O12 Mo1 S2 93.33(14) . . ?
O10 Mo1 S1 99.68(19) . . ?
O11 Mo1 S1 165.01(14) . . ?
O12 Mo1 S1 86.82(14) . . ?
S2 Mo1 S1 103.09(6) . . ?
O10 Mo1 N1 88.5(2) . . ?
O11 Mo1 N1 77.59(16) . . ?
O12 Mo1 N1 70.49(18) . . ?
S2 Mo1 N1 158.19(13) . . ?
S1 Mo1 N1 90.85(12) . . ?
O10 Mo1 Mo2 99.39(17) . . ?
O11 Mo1 Mo2 138.39(12) . . ?
O12 Mo1 Mo2 100.93(13) . . ?
S2 Mo1 Mo2 52.89(4) . . ?
S1 Mo1 Mo2 51.83(4) . . ?
N1 Mo1 Mo2 142.57(12) . . ?
O20 Mo2 O22 93.5(2) . . ?
O20 Mo2 O21 157.3(2) . . ?
O22 Mo2 O21 75.9(2) . . ?
O20 Mo2 S1 104.84(17) . . ?
O22 Mo2 S1 86.45(13) . . ?
O21 Mo2 S1 94.65(15) . . ?
O20 Mo2 S2 100.97(19) . . ?
O22 Mo2 S2 159.47(17) . . ?
O21 Mo2 S2 85.33(17) . . ?
S1 Mo2 S2 103.60(6) . . ?
O20 Mo2 N2 84.9(2) . . ?
O22 Mo2 N2 76.36(17) . . ?
O21 Mo2 N2 73.18(19) . . ?
S1 Mo2 N2 160.83(13) . . ?
S2 Mo2 N2 90.38(12) . . ?
O20 Mo2 Mo1 100.16(18) . . ?
O22 Mo2 Mo1 139.52(13) . . ?
O21 Mo2 Mo1 100.83(14) . . ?
S1 Mo2 Mo1 53.28(4) . . ?
S2 Mo2 Mo1 51.97(4) . . ?
N2 Mo2 Mo1 142.34(11) . . ?
Mo2 S1 Mo1 74.90(5) . . ?
Mo1 S2 Mo2 75.14(5) . . ?
O14 K1 O14 76.12(11) 5 8_565 ?
O14 K1 O14 121.4(2) 5 6_465 ?
O14 K1 O14 76.12(11) 8_565 6_465 ?
O14 K1 O14 76.12(11) 5 7_455 ?
O14 K1 O14 121.4(2) 8_565 7_455 ?
O14 K1 O14 76.12(11) 6_465 7_455 ?
O14 K1 O26 140.61(15) 5 2_465 ?
O14 K1 O26 70.87(15) 8_565 2_465 ?
O14 K1 O26 70.66(14) 6_465 2_465 ?
O14 K1 O26 140.29(15) 7_455 2_465 ?
O14 K1 O26 70.87(15) 5 3_565 ?
O14 K1 O26 70.66(14) 8_565 3_565 ?
O14 K1 O26 140.29(15) 6_465 3_565 ?
O14 K1 O26 140.61(15) 7_455 3_565 ?
O26 K1 O26 78.27(8) 2_465 3_565 ?
O14 K1 O26 140.29(15) 5 4_455 ?
O14 K1 O26 140.61(15) 8_565 4_455 ?
O14 K1 O26 70.87(15) 6_465 4_455 ?
O14 K1 O26 70.66(14) 7_455 4_455 ?
O26 K1 O26 78.27(8) 2_465 4_455 ?
O26 K1 O26 126.4(2) 3_565 4_455 ?
O14 K1 O26 70.66(14) 5 . ?
O14 K1 O26 140.29(15) 8_565 . ?
O14 K1 O26 140.61(15) 6_465 . ?
O14 K1 O26 70.87(15) 7_455 . ?
O26 K1 O26 126.4(2) 2_465 . ?
O26 K1 O26 78.27(8) 3_565 . ?
O26 K1 O26 78.27(8) 4_455 . ?
O23 K2 O23 118.4(2) 11 12_665 ?
O23 K2 O23 74.79(11) 11 10_655 ?
O23 K2 O23 74.79(11) 12_665 10_655 ?
O23 K2 O23 74.79(11) 11 9_565 ?
O23 K2 O23 74.79(11) 12_665 9_565 ?
O23 K2 O23 118.4(2) 10_655 9_565 ?
O23 K2 O13 141.35(15) 11 4 ?
O23 K2 O13 69.62(15) 12_665 4 ?
O23 K2 O13 138.79(15) 10_655 4 ?
O23 K2 O13 71.36(14) 9_565 4 ?
O23 K2 O13 138.79(15) 11 2 ?
O23 K2 O13 71.36(14) 12_665 2 ?
O23 K2 O13 69.62(15) 10_655 2 ?
O23 K2 O13 141.35(15) 9_565 2 ?
O13 K2 O13 79.73(8) 4 2 ?
O23 K2 O13 71.36(14) 11 . ?
O23 K2 O13 138.79(15) 12_665 . ?
O23 K2 O13 141.35(15) 10_655 . ?
O23 K2 O13 69.62(15) 9_565 . ?
O13 K2 O13 79.73(8) 4 . ?
O13 K2 O13 130.0(2) 2 . ?
O23 K2 O13 69.62(15) 11 3 ?
O23 K2 O13 141.35(15) 12_665 3 ?
O23 K2 O13 71.36(14) 10_655 3 ?
O23 K2 O13 138.79(15) 9_565 3 ?
O13 K2 O13 130.0(2) 4 3 ?
O13 K2 O13 79.73(8) 2 3 ?
O13 K2 O13 79.73(8) . 3 ?
C21 N2 C24 110.5(5) . . ?
C21 N2 C22 111.0(5) . . ?
C24 N2 C22 110.3(5) . . ?
C21 N2 Mo2 103.3(3) . . ?
C24 N2 Mo2 110.2(4) . . ?
C22 N2 Mo2 111.3(4) . . ?
C14 O12 Mo1 120.6(5) . . ?
C11 N1 C12 112.0(5) . . ?
C11 N1 C10 111.1(5) . . ?
C12 N1 C10 110.0(5) . . ?
C11 N1 Mo1 110.8(4) . . ?
C12 N1 Mo1 106.3(4) . . ?
C10 N1 Mo1 106.3(3) . . ?
C15 O11 Mo1 118.4(4) . . ?
C25 O21 Mo2 123.1(5) . . ?
C20 O22 Mo2 118.5(4) . . ?
N2 C21 C20 114.3(5) . . ?
N2 C21 H21A 108.7 . . ?
C20 C21 H21A 108.7 . . ?
N2 C21 H21B 108.7 . . ?
C20 C21 H21B 108.7 . . ?
H21A C21 H21B 107.6 . . ?
N2 C22 C23 114.8(5) . . ?
N2 C22 H22A 108.6 . . ?
C23 C22 H22A 108.6 . . ?
N2 C22 H22B 108.6 . . ?
C23 C22 H22B 108.6 . . ?
H22A C22 H22B 107.5 . . ?
N2 C24 C25 112.6(6) . . ?
N2 C24 H24A 109.1 . . ?
C25 C24 H24A 109.1 . . ?
N2 C24 H24B 109.1 . . ?
C25 C24 H24B 109.1 . . ?
H24A C24 H24B 107.8 . . ?
N1 C10 C15 116.0(5) . . ?
N1 C10 H10A 108.3 . . ?
C15 C10 H10A 108.3 . . ?
N1 C10 H10B 108.3 . . ?
C15 C10 H10B 108.3 . . ?
H10A C10 H10B 107.4 . . ?
N1 C11 C13 115.2(5) . . ?
N1 C11 H11A 108.5 . . ?
C13 C11 H11A 108.5 . . ?
N1 C11 H11B 108.5 . . ?
C13 C11 H11B 108.5 . . ?
H11A C11 H11B 107.5 . . ?
N1 C12 C14 109.2(5) . . ?
N1 C12 H12A 109.8 . . ?
C14 C12 H12A 109.8 . . ?
N1 C12 H12B 109.8 . . ?
C14 C12 H12B 109.8 . . ?
H12A C12 H12B 108.3 . . ?
O23 C23 O24 123.4(6) . . ?
O23 C23 C22 125.0(6) . . ?
O24 C23 C22 111.6(6) . . ?
O14 C13 O15 124.0(6) . . ?
O14 C13 C11 124.6(6) . . ?
O15 C13 C11 111.5(6) . . ?
O16 C14 O12 124.2(8) . . ?
O16 C14 C12 120.1(7) . . ?
O12 C14 C12 115.7(6) . . ?
O13 C15 O11 123.6(5) . . ?
O13 C15 C10 116.1(5) . . ?
O11 C15 C10 120.2(5) . . ?
O25 C25 O21 124.7(9) . . ?
O25 C25 C24 117.8(8) . . ?
O21 C25 C24 117.4(7) . . ?
C15 O13 K2 125.0(4) . . ?
C23 O23 K2 135.7(4) . 9_565 ?
C13 O14 K1 137.3(5) . 5_545 ?
O26 C20 O22 124.4(6) . . ?
O26 C20 C21 117.5(6) . . ?
O22 C20 C21 118.1(6) . . ?
C20 O26 K1 121.7(5) . . ?

loop_
_geom_bond_atom_site_label_1
_geom_bond_atom_site_label_2
_geom_bond_distance
_geom_bond_site_symmetry_2
_geom_bond_publ_flag
Mo1 O10 1.686(5) . ?
Mo1 O11 2.134(4) . ?
Mo1 O12 2.160(5) . ?
Mo1 S2 2.3005(16) . ?
Mo1 S1 2.3437(17) . ?
Mo1 N1 2.351(5) . ?
Mo1 Mo2 2.8231(7) . ?
Mo2 O20 1.682(6) . ?
Mo2 O22 2.141(5) . ?
Mo2 O21 2.152(6) . ?
Mo2 S1 2.2987(16) . ?
Mo2 S2 2.3291(16) . ?
Mo2 N2 2.340(5) . ?
K1 O14 2.755(5) 5 ?
K1 O14 2.755(5) 8_565 ?
K1 O14 2.755(5) 6_465 ?
K1 O14 2.755(5) 7_455 ?
K1 O26 2.902(5) 2_465 ?
K1 O26 2.902(5) 3_565 ?
K1 O26 2.902(5) 4_455 ?
K1 O26 2.902(5) . ?
K2 O23 2.726(5) 11 ?
K2 O23 2.726(5) 12_665 ?
K2 O23 2.726(5) 10_655 ?
K2 O23 2.726(5) 9_565 ?
K2 O13 2.816(5) 4 ?
K2 O13 2.816(5) 2 ?
K2 O13 2.816(5) . ?
K2 O13 2.816(5) 3 ?
N2 C21 1.477(7) . ?
N2 C24 1.479(9) . ?
N2 C22 1.488(8) . ?
O12 C14 1.290(9) . ?
N1 C11 1.465(8) . ?
N1 C12 1.473(8) . ?
N1 C10 1.485(7) . ?
O11 C15 1.271(7) . ?
O21 C25 1.270(9) . ?
O22 C20 1.261(8) . ?
C21 C20 1.509(8) . ?
C21 H21A 0.9700 . ?
C21 H21B 0.9700 . ?
C22 C23 1.509(8) . ?
C22 H22A 0.9700 . ?
C22 H22B 0.9700 . ?
C24 C25 1.498(11) . ?
C24 H24A 0.9700 . ?
C24 H24B 0.9700 . ?
C10 C15 1.497(8) . ?
C10 H10A 0.9700 . ?
C10 H10B 0.9700 . ?
C11 C13 1.511(9) . ?
C11 H11A 0.9700 . ?
C11 H11B 0.9700 . ?
C12 C14 1.512(11) . ?
C12 H12A 0.9700 . ?
C12 H12B 0.9700 . ?
C23 O23 1.212(8) . ?
C23 O24 1.320(8) . ?
C13 O14 1.206(8) . ?
C13 O15 1.308(8) . ?
C14 O16 1.239(10) . ?
C15 O13 1.245(7) . ?
C25 O25 1.203(11) . ?
O23 K2 2.726(5) 9_565 ?
O14 K1 2.755(5) 5_545 ?
C20 O26 1.228(8) . ?
